data_4026323
loop_
_publ_author_name
'Tomoya Kashiki'
'Masahiro Kohara'
'Itaru Osaka'
'Eigo Miyazaki'
'Kazuo Takimiya'

_publ_section_title
;
 Synthesis and Characterization of Benzo[1,2-b:3,4-b':5,6-b'']trithiophene
 (BTT) Oligomers
;
_journal_name_full 'Journal of Organic Chemistry'
_journal_page_first 4061
_journal_page_last 4070
_journal_paper_doi 10.1021/jo2005044
_journal_volume 76
_journal_year 2011
_chemical_formula_moiety 'C56 H74 S6'
_chemical_formula_sum 'C56 H74 S6'
_chemical_formula_weight 939.51
_chemical_name_common C8BTT-dimer
_chemical_name_systematic
; 
C8BTT-dimer  
;
_space_group_IT_number 2
_symmetry_cell_setting triclinic
_symmetry_Int_Tables_number 2
_symmetry_space_group_name_Hall '-P 1'
_symmetry_space_group_name_H-M 'P -1'
_atom_sites_solution_hydrogens geom
_atom_sites_solution_primary direct
_atom_sites_solution_secondary difmap
_audit_creation_method SHELXL-97
_cell_angle_alpha 66.049(12)
_cell_angle_beta 84.591(15)
_cell_angle_gamma 89.059(16)
_cell_formula_units_Z 2
_cell_length_a 10.255(5)
_cell_length_b 15.864(7)
_cell_length_c 17.626(8)
_cell_measurement_reflns_used 5928
_cell_measurement_temperature 293(2)
_cell_measurement_theta_max 27.5
_cell_measurement_theta_min 3.1
_cell_volume 2608(2)
_computing_cell_refinement CRYSTALCLEAR
_computing_data_collection CRYSTALCLEAR
_computing_data_reduction 'teXsan Ver. 1.11'
_computing_structure_refinement 'SHELXL-97 (Sheldrick, 1997)'
_computing_structure_solution 'SHELXS-97 (Sheldrick, 1990)'
_diffrn_ambient_temperature 293(2)
_diffrn_detector_area_resol_mean 14.71
_diffrn_measured_fraction_theta_full 0.939
_diffrn_measured_fraction_theta_max 0.939
_diffrn_measurement_device_type 'Rigaku/MSC Mercury CCD'
_diffrn_measurement_method \w
_diffrn_radiation_monochromator graphite
_diffrn_radiation_source 'fine-focus sealed tube'
_diffrn_radiation_type MoK\a
_diffrn_radiation_wavelength 0.71070
_diffrn_reflns_av_R_equivalents 0.0000
_diffrn_reflns_av_sigmaI/netI 0.0730
_diffrn_reflns_limit_h_max 13
_diffrn_reflns_limit_h_min 0
_diffrn_reflns_limit_k_max 20
_diffrn_reflns_limit_k_min -20
_diffrn_reflns_limit_l_max 22
_diffrn_reflns_limit_l_min -22
_diffrn_reflns_number 11236
_diffrn_reflns_theta_full 27.47
_diffrn_reflns_theta_max 27.47
_diffrn_reflns_theta_min 3.08
_diffrn_standards_number 20241
_exptl_absorpt_coefficient_mu 0.298
_exptl_absorpt_correction_type none
_exptl_crystal_colour Yellow
_exptl_crystal_density_diffrn 1.196
_exptl_crystal_description Block
_exptl_crystal_F_000 1012
_exptl_crystal_size_max 0.500
_exptl_crystal_size_mid 0.300
_exptl_crystal_size_min 0.050
_refine_diff_density_max 0.692
_refine_diff_density_min -0.453
_refine_diff_density_rms 0.063
_refine_ls_extinction_method none
_refine_ls_goodness_of_fit_ref 0.749
_refine_ls_hydrogen_treatment noref
_refine_ls_matrix_type full
_refine_ls_number_parameters 559
_refine_ls_number_reflns 11236
_refine_ls_number_restraints 0
_refine_ls_restrained_S_all 0.749
_refine_ls_R_factor_all 0.1029
_refine_ls_R_factor_gt 0.0622
_refine_ls_shift/su_max 0.002
_refine_ls_shift/su_mean 0.000
_refine_ls_structure_factor_coef Fsqd
_refine_ls_weighting_details 'calc w=1/[\s^2^(Fo^2^)+(0.1870P)^2^+0.0000P] where P=(Fo^2^+2Fc^2^)/3'
_refine_ls_weighting_scheme calc
_refine_ls_wR_factor_gt 0.1781
_refine_ls_wR_factor_ref 0.2286
_reflns_number_gt 6222
_reflns_number_total 11236
_reflns_threshold_expression >2sigma(I)
_cod_data_source_file jo2005044_si_001_2.cif
_cod_data_source_block C8BTT-dimer
_cod_database_code 4026323

loop_
_symmetry_equiv_pos_as_xyz
'x, y, z'
'-x, -y, -z'

loop_
_atom_site_label
_atom_site_type_symbol
_atom_site_fract_x
_atom_site_fract_y
_atom_site_fract_z
_atom_site_U_iso_or_equiv
_atom_site_adp_type
_atom_site_occupancy
_atom_site_symmetry_multiplicity
_atom_site_calc_flag
S1 S -0.11919(8) 0.42636(5) 0.08013(5) 0.0515(2) Uani 1 1 d
S2 S -0.36167(8) 0.74918(5) 0.02915(5) 0.0509(2) Uani 1 1 d
S3 S -0.01815(8) 0.61689(6) 0.26212(5) 0.0515(2) Uani 1 1 d
S4 S -0.37182(8) 0.46305(5) -0.11885(5) 0.0507(2) Uani 1 1 d
S5 S -0.12529(8) 0.14207(6) -0.06469(5) 0.0526(2) Uani 1 1 d
S6 S -0.45805(8) 0.27387(5) -0.30483(5) 0.0513(2) Uani 1 1 d
C1 C -0.2315(3) 0.4706(2) 0.00551(17) 0.0456(7) Uani 1 1 d
C2 C -0.2848(3) 0.5542(2) 0.00125(18) 0.0474(7) Uani 1 1 d
C3 C -0.2295(3) 0.58208(19) 0.06124(17) 0.0420(6) Uani 1 1 d
C4 C -0.2549(3) 0.66209(19) 0.07770(17) 0.0439(6) Uani 1 1 d
C5 C -0.3207(3) 0.8098(2) 0.08755(19) 0.0463(7) Uani 1 1 d
C6 C -0.2287(3) 0.76485(19) 0.14372(19) 0.0467(7) Uani 1 1 d
C7 C -0.1921(3) 0.67865(19) 0.13747(17) 0.0425(6) Uani 1 1 d
C8 C -0.1036(3) 0.6119(2) 0.18360(17) 0.0441(6) Uani 1 1 d
C9 C 0.0544(3) 0.5112(2) 0.27800(18) 0.0465(7) Uani 1 1 d
C10 C 0.0163(3) 0.4731(2) 0.22506(18) 0.0499(7) Uani 1 1 d
C11 C -0.0767(3) 0.53214(19) 0.17067(17) 0.0441(6) Uani 1 1 d
C12 C -0.1404(3) 0.51880(19) 0.10802(17) 0.0425(6) Uani 1 1 d
C13 C -0.2593(3) 0.4203(2) -0.04416(18) 0.0442(6) Uani 1 1 d
C14 C -0.2063(3) 0.3379(2) -0.04068(18) 0.0464(7) Uani 1 1 d
C15 C -0.2574(3) 0.30897(19) -0.10052(17) 0.0418(6) Uani 1 1 d
C16 C -0.2300(3) 0.22890(19) -0.11564(17) 0.0424(6) Uani 1 1 d
C17 C -0.1613(3) 0.0807(2) -0.12354(19) 0.0476(7) Uani 1 1 d
C18 C -0.2487(3) 0.1254(2) -0.1803(2) 0.0482(7) Uani 1 1 d
C19 C -0.2883(3) 0.21179(19) -0.17681(18) 0.0427(6) Uani 1 1 d
C20 C -0.3767(3) 0.27838(19) -0.22443(17) 0.0430(6) Uani 1 1 d
C21 C -0.5351(3) 0.3777(2) -0.32034(19) 0.0476(7) Uani 1 1 d
C22 C -0.5011(3) 0.4139(2) -0.26575(19) 0.0471(7) Uani 1 1 d
C23 C -0.4073(3) 0.35702(19) -0.21090(17) 0.0431(6) Uani 1 1 d
C24 C -0.3471(3) 0.37104(19) -0.14757(17) 0.0427(6) Uani 1 1 d
C25 C -0.3841(3) 0.9008(2) 0.0734(2) 0.0505(7) Uani 1 1 d
C26 C -0.3348(3) 0.9486(2) 0.1243(2) 0.0516(7) Uani 1 1 d
C27 C -0.4028(3) 1.0381(2) 0.1119(2) 0.0569(8) Uani 1 1 d
C28 C -0.3488(4) 1.0893(2) 0.1591(2) 0.0611(9) Uani 1 1 d
C29 C -0.4235(4) 1.1750(2) 0.1538(2) 0.0632(9) Uani 1 1 d
C30 C -0.3724(4) 1.2207(2) 0.2058(3) 0.0686(10) Uani 1 1 d
C31 C -0.4515(5) 1.3006(3) 0.2081(3) 0.0899(14) Uani 1 1 d
C32 C -0.4001(6) 1.3438(4) 0.2619(4) 0.116(2) Uani 1 1 d
C33 C 0.1469(3) 0.4735(2) 0.3447(2) 0.0521(7) Uani 1 1 d
C34 C 0.1969(3) 0.3778(2) 0.3593(2) 0.0551(8) Uani 1 1 d
C35 C 0.2869(3) 0.3423(2) 0.4291(2) 0.0583(8) Uani 1 1 d
C36 C 0.3332(3) 0.2447(2) 0.4501(2) 0.0606(9) Uani 1 1 d
C37 C 0.4245(4) 0.2120(3) 0.5181(2) 0.0671(9) Uani 1 1 d
C38 C 0.4719(4) 0.1158(3) 0.5407(3) 0.0755(11) Uani 1 1 d
C39 C 0.5597(5) 0.0839(3) 0.6125(3) 0.0964(15) Uani 1 1 d
C40 C 0.6096(6) -0.0114(4) 0.6351(4) 0.128(2) Uani 1 1 d
C41 C -0.0960(3) -0.0107(2) -0.1056(2) 0.0565(8) Uani 1 1 d
C42 C -0.1489(3) -0.0670(2) -0.1482(2) 0.0531(7) Uani 1 1 d
C43 C -0.0803(3) -0.1584(2) -0.1273(2) 0.0613(9) Uani 1 1 d
C44 C -0.1355(4) -0.2202(3) -0.1650(3) 0.0726(11) Uani 1 1 d
C45 C -0.1196(5) -0.1840(3) -0.2592(3) 0.0855(13) Uani 1 1 d
C46 C 0.0202(5) -0.1750(3) -0.2963(3) 0.0996(15) Uani 1 1 d
C47 C 0.0361(8) -0.1384(6) -0.3891(5) 0.162(3) Uani 1 1 d
C48 C 0.1580(10) -0.1195(7) -0.4286(5) 0.192(4) Uani 1 1 d
C49 C -0.6282(3) 0.4154(2) -0.3873(2) 0.0555(8) Uani 1 1 d
C50 C -0.6763(3) 0.5115(2) -0.4033(2) 0.0533(7) Uani 1 1 d
C51 C -0.7634(3) 0.5464(2) -0.4747(2) 0.0562(8) Uani 1 1 d
C52 C -0.8164(3) 0.6421(2) -0.4936(2) 0.0575(8) Uani 1 1 d
C53 C -0.9044(3) 0.6761(2) -0.5644(2) 0.0579(8) Uani 1 1 d
C54 C -0.9569(4) 0.7715(3) -0.5836(2) 0.0650(9) Uani 1 1 d
C55 C -1.0504(4) 0.8037(3) -0.6518(2) 0.0662(9) Uani 1 1 d
C56 C -1.1039(5) 0.8988(3) -0.6691(3) 0.0960(15) Uani 1 1 d
H1 H -0.3496 0.5881 -0.0352 0.059 Uiso 1 1 d
H2 H -0.1938 0.7878 0.1803 0.057 Uiso 1 1 d
H3 H 0.0453 0.4154 0.2254 0.061 Uiso 1 1 d
H4 H -0.1436 0.3039 -0.0034 0.057 Uiso 1 1 d
H5 H -0.2805 0.1014 -0.2173 0.058 Uiso 1 1 d
H6 H -0.5346 0.4705 -0.2637 0.058 Uiso 1 1 d
H7 H -0.3683 0.9412 0.0150 0.062 Uiso 1 1 d
H8 H -0.4769 0.8909 0.0862 0.062 Uiso 1 1 d
H9 H -0.3468 0.9076 0.1822 0.065 Uiso 1 1 d
H10 H -0.2420 0.9612 0.1095 0.065 Uiso 1 1 d
H11 H -0.3937 1.0780 0.0534 0.071 Uiso 1 1 d
H12 H -0.4942 1.0252 0.1292 0.071 Uiso 1 1 d
H13 H -0.3513 1.0477 0.2172 0.074 Uiso 1 1 d
H14 H -0.2596 1.1069 0.1388 0.074 Uiso 1 1 d
H15 H -0.4175 1.2185 0.0970 0.077 Uiso 1 1 d
H16 H -0.5136 1.1584 0.1726 0.077 Uiso 1 1 d
H17 H -0.3699 1.1759 0.2614 0.083 Uiso 1 1 d
H18 H -0.2843 1.2430 0.1835 0.083 Uiso 1 1 d
H19 H -0.4520 1.3475 0.1523 0.111 Uiso 1 1 d
H20 H -0.5404 1.2800 0.2284 0.111 Uiso 1 1 d
H21 H -0.4008 1.2980 0.3183 0.135 Uiso 1 1 d
H22 H -0.3118 1.3652 0.2423 0.135 Uiso 1 1 d
H23 H -0.4521 1.3936 0.2622 0.135 Uiso 1 1 d
H24 H 0.2198 0.5148 0.3311 0.064 Uiso 1 1 d
H25 H 0.1020 0.4698 0.3969 0.064 Uiso 1 1 d
H26 H 0.1246 0.3360 0.3730 0.068 Uiso 1 1 d
H27 H 0.2444 0.3810 0.3090 0.068 Uiso 1 1 d
H28 H 0.3626 0.3828 0.4134 0.074 Uiso 1 1 d
H29 H 0.2417 0.3450 0.4782 0.074 Uiso 1 1 d
H30 H 0.2580 0.2031 0.4679 0.075 Uiso 1 1 d
H31 H 0.3769 0.2408 0.4013 0.075 Uiso 1 1 d
H32 H 0.4982 0.2534 0.5007 0.084 Uiso 1 1 d
H33 H 0.3795 0.2140 0.5673 0.084 Uiso 1 1 d
H34 H 0.3997 0.0746 0.5547 0.093 Uiso 1 1 d
H35 H 0.5222 0.1143 0.4915 0.093 Uiso 1 1 d
H36 H 0.6334 0.1275 0.5969 0.120 Uiso 1 1 d
H37 H 0.5111 0.0869 0.6600 0.120 Uiso 1 1 d
H38 H 0.5412 -0.0547 0.6503 0.153 Uiso 1 1 d
H39 H 0.6640 -0.0141 0.5877 0.153 Uiso 1 1 d
H40 H 0.6654 -0.0274 0.6798 0.153 Uiso 1 1 d
H41 H -0.0053 0.0004 -0.1221 0.070 Uiso 1 1 d
H42 H -0.1082 -0.0468 -0.0463 0.070 Uiso 1 1 d
H43 H -0.2410 -0.0790 -0.1312 0.065 Uiso 1 1 d
H44 H -0.1383 -0.0317 -0.2071 0.065 Uiso 1 1 d
H45 H 0.0111 -0.1457 -0.1473 0.074 Uiso 1 1 d
H46 H -0.0850 -0.1910 -0.0676 0.074 Uiso 1 1 d
H47 H -0.0930 -0.2789 -0.1433 0.087 Uiso 1 1 d
H48 H -0.2268 -0.2313 -0.1455 0.087 Uiso 1 1 d
H49 H -0.1676 -0.2246 -0.2759 0.105 Uiso 1 1 d
H50 H -0.1595 -0.1247 -0.2813 0.105 Uiso 1 1 d
H51 H 0.0712 -0.1357 -0.2788 0.122 Uiso 1 1 d
H52 H 0.0625 -0.2352 -0.2745 0.122 Uiso 1 1 d
H53 H -0.0083 -0.1819 -0.4037 0.189 Uiso 1 1 d
H54 H -0.0173 -0.0826 -0.4074 0.189 Uiso 1 1 d
H55 H 0.2128 -0.1719 -0.4123 0.189 Uiso 1 1 d
H56 H 0.1606 -0.0930 -0.4885 0.189 Uiso 1 1 d
H57 H 0.2043 -0.0729 -0.4155 0.189 Uiso 1 1 d
H58 H -0.5831 0.4179 -0.4387 0.068 Uiso 1 1 d
H59 H -0.7012 0.3747 -0.3727 0.068 Uiso 1 1 d
H60 H -0.7254 0.5095 -0.3537 0.066 Uiso 1 1 d
H61 H -0.6031 0.5527 -0.4159 0.066 Uiso 1 1 d
H62 H -0.7133 0.5484 -0.5243 0.068 Uiso 1 1 d
H63 H -0.8356 0.5047 -0.4622 0.068 Uiso 1 1 d
H64 H -0.8656 0.6416 -0.4442 0.073 Uiso 1 1 d
H65 H -0.7443 0.6853 -0.5072 0.073 Uiso 1 1 d
H66 H -0.8551 0.6782 -0.6140 0.071 Uiso 1 1 d
H67 H -0.9764 0.6343 -0.5510 0.071 Uiso 1 1 d
H68 H -1.0025 0.7711 -0.5322 0.081 Uiso 1 1 d
H69 H -0.8849 0.8147 -0.5986 0.081 Uiso 1 1 d
H70 H -1.0054 0.8043 -0.7020 0.080 Uiso 1 1 d
H71 H -1.1228 0.7598 -0.6357 0.080 Uiso 1 1 d
H72 H -1.0339 0.9433 -0.6846 0.116 Uiso 1 1 d
H73 H -1.1619 0.9172 -0.7113 0.116 Uiso 1 1 d
H74 H -1.1517 0.8988 -0.6186 0.116 Uiso 1 1 d

loop_
_atom_site_aniso_label
_atom_site_aniso_U_11
_atom_site_aniso_U_22
_atom_site_aniso_U_33
_atom_site_aniso_U_23
_atom_site_aniso_U_13
_atom_site_aniso_U_12
S1 0.0654(5) 0.0453(4) 0.0505(4) -0.0237(3) -0.0190(4) 0.0066(3)
S2 0.0556(5) 0.0483(4) 0.0530(5) -0.0229(4) -0.0164(3) 0.0085(3)
S3 0.0609(5) 0.0513(4) 0.0489(4) -0.0244(4) -0.0179(3) 0.0038(4)
S4 0.0611(5) 0.0475(4) 0.0529(5) -0.0274(4) -0.0192(4) 0.0081(3)
S5 0.0602(5) 0.0483(4) 0.0536(5) -0.0224(4) -0.0200(4) 0.0101(3)
S6 0.0608(5) 0.0517(4) 0.0509(4) -0.0278(4) -0.0198(4) 0.0077(4)
C1 0.0570(17) 0.0450(15) 0.0398(15) -0.0208(13) -0.0117(12) -0.0003(13)
C2 0.0627(18) 0.0448(15) 0.0429(15) -0.0259(13) -0.0058(13) -0.0082(13)
C3 0.0466(15) 0.0423(14) 0.0399(14) -0.0186(12) -0.0078(11) -0.0003(12)
C4 0.0488(16) 0.0411(15) 0.0411(15) -0.0152(12) -0.0088(12) 0.0051(12)
C5 0.0510(16) 0.0416(15) 0.0501(17) -0.0212(13) -0.0115(13) 0.0051(12)
C6 0.0510(17) 0.0347(14) 0.0529(17) -0.0171(13) -0.0020(13) 0.0049(12)
C7 0.0515(16) 0.0383(14) 0.0403(15) -0.0178(12) -0.0082(12) 0.0007(12)
C8 0.0524(16) 0.0443(15) 0.0388(15) -0.0188(12) -0.0108(12) -0.0008(12)
C9 0.0520(17) 0.0445(15) 0.0427(16) -0.0155(13) -0.0138(13) 0.0034(13)
C10 0.0485(16) 0.0555(17) 0.0391(15) -0.0101(13) -0.0155(12) 0.0040(13)
C11 0.0516(16) 0.0415(15) 0.0383(15) -0.0135(12) -0.0126(12) 0.0040(12)
C12 0.0512(16) 0.0394(14) 0.0394(14) -0.0177(12) -0.0092(12) 0.0003(12)
C13 0.0526(17) 0.0441(15) 0.0408(15) -0.0207(13) -0.0118(12) 0.0004(12)
C14 0.0567(18) 0.0467(16) 0.0396(15) -0.0205(13) -0.0073(12) -0.0060(13)
C15 0.0500(16) 0.0407(14) 0.0375(14) -0.0173(12) -0.0107(12) 0.0009(12)
C16 0.0482(16) 0.0400(14) 0.0397(14) -0.0157(12) -0.0105(12) 0.0020(12)
C17 0.0495(17) 0.0428(15) 0.0507(17) -0.0185(14) -0.0082(13) 0.0059(13)
C18 0.0462(16) 0.0406(15) 0.0593(18) -0.0219(14) -0.0062(13) 0.0042(12)
C19 0.0489(16) 0.0381(14) 0.0444(15) -0.0194(12) -0.0085(12) 0.0039(12)
C20 0.0496(16) 0.0426(15) 0.0398(15) -0.0186(12) -0.0102(12) 0.0021(12)
C21 0.0504(17) 0.0522(17) 0.0468(16) -0.0250(14) -0.0148(13) 0.0061(13)
C22 0.0492(16) 0.0464(16) 0.0454(16) -0.0160(13) -0.0156(12) 0.0035(13)
C23 0.0468(15) 0.0441(15) 0.0417(15) -0.0196(12) -0.0108(12) 0.0024(12)
C24 0.0500(16) 0.0395(14) 0.0419(15) -0.0187(12) -0.0103(12) 0.0000(12)
C25 0.0471(16) 0.0439(16) 0.0625(19) -0.0223(15) -0.0127(14) 0.0087(13)
C26 0.0558(18) 0.0427(16) 0.0616(19) -0.0248(15) -0.0147(15) 0.0078(13)
C27 0.0530(18) 0.0497(17) 0.075(2) -0.0313(17) -0.0142(16) 0.0064(14)
C28 0.063(2) 0.0554(19) 0.078(2) -0.0375(19) -0.0222(17) 0.0122(16)
C29 0.067(2) 0.0521(19) 0.076(2) -0.0297(18) -0.0179(18) 0.0127(16)
C30 0.077(2) 0.0522(19) 0.087(3) -0.038(2) -0.015(2) 0.0051(17)
C31 0.108(3) 0.069(3) 0.112(4) -0.057(3) -0.011(3) 0.024(2)
C32 0.135(5) 0.094(4) 0.149(5) -0.088(4) 0.024(4) -0.012(3)
C33 0.0573(18) 0.0506(17) 0.0510(17) -0.0198(14) -0.0218(14) 0.0015(14)
C34 0.0584(19) 0.0587(19) 0.0505(18) -0.0209(15) -0.0229(15) 0.0053(15)
C35 0.0595(19) 0.062(2) 0.0554(19) -0.0215(16) -0.0250(15) 0.0055(16)
C36 0.060(2) 0.064(2) 0.059(2) -0.0231(17) -0.0226(16) 0.0109(16)
C37 0.068(2) 0.061(2) 0.069(2) -0.0189(18) -0.0249(18) 0.0077(17)
C38 0.071(2) 0.071(2) 0.081(3) -0.023(2) -0.026(2) 0.0141(19)
C39 0.104(4) 0.081(3) 0.098(3) -0.025(3) -0.039(3) 0.034(3)
C40 0.137(5) 0.108(4) 0.121(5) -0.024(4) -0.039(4) 0.064(4)
C41 0.0569(19) 0.0537(18) 0.067(2) -0.0302(17) -0.0200(16) 0.0207(15)
C42 0.0553(18) 0.0469(17) 0.0595(19) -0.0237(15) -0.0088(14) 0.0105(14)
C43 0.059(2) 0.0535(19) 0.073(2) -0.0276(18) -0.0059(17) 0.0106(15)
C44 0.074(2) 0.058(2) 0.095(3) -0.043(2) -0.005(2) 0.0070(18)
C45 0.091(3) 0.081(3) 0.109(4) -0.061(3) -0.028(3) 0.021(2)
C46 0.110(4) 0.100(4) 0.098(4) -0.052(3) 0.004(3) -0.013(3)
C47 0.172(7) 0.219(8) 0.128(6) -0.111(6) 0.031(5) -0.072(6)
C48 0.195(9) 0.242(10) 0.140(7) -0.090(7) 0.047(6) -0.066(8)
C49 0.0594(19) 0.0582(19) 0.0598(19) -0.0304(16) -0.0293(15) 0.0112(15)
C50 0.0564(18) 0.0536(18) 0.0533(18) -0.0218(15) -0.0223(14) 0.0050(14)
C51 0.0568(19) 0.0584(19) 0.056(2) -0.0221(16) -0.0226(15) 0.0056(15)
C52 0.061(2) 0.0584(19) 0.0552(19) -0.0215(16) -0.0241(15) 0.0079(15)
C53 0.0552(19) 0.063(2) 0.0560(19) -0.0214(16) -0.0207(15) 0.0086(15)
C54 0.065(2) 0.060(2) 0.068(2) -0.0209(18) -0.0210(17) 0.0055(17)
C55 0.068(2) 0.062(2) 0.058(2) -0.0119(17) -0.0186(17) 0.0098(17)
C56 0.103(3) 0.071(3) 0.087(3) -0.003(2) -0.018(3) 0.022(2)

loop_
_atom_type_symbol
_atom_type_description
_atom_type_scat_dispersion_real
_atom_type_scat_dispersion_imag
_atom_type_scat_source
C C 0.0033 0.0016 'International Tables Vol C Tables 4.2.6.8 and 6.1.1.4'
H H 0.0000 0.0000 'International Tables Vol C Tables 4.2.6.8 and 6.1.1.4'
S S 0.1246 0.1234 'International Tables Vol C Tables 4.2.6.8 and 6.1.1.4'

loop_
_geom_angle_atom_site_label_1
_geom_angle_atom_site_label_2
_geom_angle_atom_site_label_3
_geom_angle
_geom_angle_publ_flag
C12 S1 C1 91.27(14) yes
C4 S2 C5 91.58(14) yes
C8 S3 C9 91.36(14) yes
C24 S4 C13 91.46(14) yes
C16 S5 C17 91.75(14) yes
C20 S6 C21 91.80(14) yes
C2 C1 C13 127.4(3) yes
C2 C1 S1 113.4(2) yes
C13 C1 S1 119.2(2) yes
C1 C2 C3 110.1(3) yes
C12 C3 C4 118.0(2) yes
C12 C3 C2 112.9(2) yes
C4 C3 C2 129.2(3) yes
C7 C4 C3 121.8(3) yes
C7 C4 S2 111.7(2) yes
C3 C4 S2 126.6(2) yes
C6 C5 C25 127.7(3) yes
C6 C5 S2 113.0(2) yes
C25 C5 S2 119.3(2) yes
C5 C6 C7 110.2(3) yes
C4 C7 C8 118.0(2) yes
C4 C7 C6 113.5(3) yes
C8 C7 C6 128.5(3) yes
C11 C8 C7 122.5(2) yes
C11 C8 S3 111.7(2) yes
C7 C8 S3 125.8(2) yes
C10 C9 C33 128.6(3) yes
C10 C9 S3 113.2(2) yes
C33 C9 S3 118.2(2) yes
C9 C10 C11 110.4(3) yes
C8 C11 C12 117.8(2) yes
C8 C11 C10 113.3(3) yes
C12 C11 C10 128.8(3) yes
C3 C12 C11 122.0(3) yes
C3 C12 S1 112.4(2) yes
C11 C12 S1 125.6(2) yes
C14 C13 C1 127.7(3) yes
C14 C13 S4 112.3(2) yes
C1 C13 S4 119.9(2) yes
C13 C14 C15 111.9(3) yes
C24 C15 C14 112.3(2) yes
C24 C15 C16 118.3(2) yes
C14 C15 C16 129.4(3) yes
C19 C16 C15 121.9(3) yes
C19 C16 S5 111.4(2) yes
C15 C16 S5 126.7(2) yes
C18 C17 C41 129.7(3) yes
C18 C17 S5 112.3(2) yes
C41 C17 S5 118.0(2) yes
C17 C18 C19 112.0(3) yes
C16 C19 C20 117.6(2) yes
C16 C19 C18 112.6(3) yes
C20 C19 C18 129.9(3) yes
C23 C20 C19 122.4(2) yes
C23 C20 S6 111.5(2) yes
C19 C20 S6 126.1(2) yes
C22 C21 C49 128.6(3) yes
C22 C21 S6 112.2(2) yes
C49 C21 S6 119.2(2) yes
C21 C22 C23 111.8(3) yes
C20 C23 C24 118.1(3) yes
C20 C23 C22 112.6(2) yes
C24 C23 C22 129.2(3) yes
C15 C24 C23 121.7(3) yes
C15 C24 S4 112.1(2) yes
C23 C24 S4 126.2(2) yes
C5 C25 C26 114.0(3) yes
C25 C26 C27 113.5(3) yes
C26 C27 C28 113.8(3) yes
C29 C28 C27 114.7(3) yes
C30 C29 C28 113.3(3) yes
C29 C30 C31 114.6(3) yes
C30 C31 C32 113.6(4) yes
C9 C33 C34 114.8(2) yes
C33 C34 C35 112.3(3) yes
C34 C35 C36 114.7(3) yes
C37 C36 C35 113.6(3) yes
C38 C37 C36 115.1(3) yes
C37 C38 C39 113.4(4) yes
C40 C39 C38 114.2(5) yes
C17 C41 C42 114.8(3) yes
C41 C42 C43 112.4(3) yes
C42 C43 C44 114.4(3) yes
C45 C44 C43 116.2(3) yes
C44 C45 C46 114.2(4) yes
C47 C46 C45 114.3(5) yes
C48 C47 C46 118.6(8) yes
C21 C49 C50 115.0(2) yes
C49 C50 C51 111.7(3) yes
C52 C51 C50 114.5(3) yes
C51 C52 C53 114.2(3) yes
C54 C53 C52 114.3(3) yes
C53 C54 C55 114.3(3) yes
C56 C55 C54 113.6(4) yes

loop_
_geom_bond_atom_site_label_1
_geom_bond_atom_site_label_2
_geom_bond_distance
_geom_bond_publ_flag
S1 C12 1.730(3) yes
S1 C1 1.749(3) yes
S2 C4 1.734(3) yes
S2 C5 1.749(3) yes
S3 C8 1.734(3) yes
S3 C9 1.749(3) yes
S4 C24 1.736(3) yes
S4 C13 1.749(3) yes
S5 C16 1.728(3) yes
S5 C17 1.751(3) yes
S6 C20 1.737(3) yes
S6 C21 1.745(3) yes
C1 C2 1.402(4) yes
C1 C13 1.451(4) yes
C2 C3 1.462(4) yes
C3 C12 1.401(4) yes
C3 C4 1.427(4) yes
C4 C7 1.397(4) yes
C5 C6 1.400(4) yes
C5 C25 1.509(4) yes
C6 C7 1.456(4) yes
C7 C8 1.419(4) yes
C8 C11 1.394(4) yes
C9 C10 1.387(4) yes
C9 C33 1.503(4) yes
C10 C11 1.456(4) yes
C11 C12 1.422(4) yes
C13 C14 1.387(4) yes
C14 C15 1.449(4) yes
C15 C24 1.398(4) yes
C15 C16 1.419(4) yes
C16 C19 1.399(4) yes
C17 C18 1.371(4) yes
C17 C41 1.513(4) yes
C18 C19 1.447(4) yes
C19 C20 1.427(4) yes
C20 C23 1.388(4) yes
C21 C22 1.377(4) yes
C21 C49 1.511(4) yes
C22 C23 1.453(4) yes
C23 C24 1.419(4) yes
C25 C26 1.511(4) yes
C26 C27 1.514(4) yes
C27 C28 1.520(5) yes
C28 C29 1.523(4) yes
C29 C30 1.511(5) yes
C30 C31 1.505(5) yes
C31 C32 1.511(7) yes
C33 C34 1.522(5) yes
C34 C35 1.522(4) yes
C35 C36 1.518(5) yes
C36 C37 1.508(5) yes
C37 C38 1.498(5) yes
C38 C39 1.532(6) yes
C39 C40 1.493(7) yes
C41 C42 1.512(5) yes
C42 C43 1.522(4) yes
C43 C44 1.531(5) yes
C44 C45 1.513(6) yes
C45 C46 1.502(7) yes
C46 C47 1.491(8) yes
C47 C48 1.348(10) yes
C49 C50 1.515(4) yes
C50 C51 1.523(4) yes
C51 C52 1.520(4) yes
C52 C53 1.522(4) yes
C53 C54 1.512(5) yes
C54 C55 1.525(5) yes
C55 C56 1.517(6) yes

loop_
_geom_torsion_atom_site_label_1
_geom_torsion_atom_site_label_2
_geom_torsion_atom_site_label_3
_geom_torsion_atom_site_label_4
_geom_torsion
_geom_torsion_publ_flag
C12 S1 C1 C2 0.1(2) yes
C12 S1 C1 C13 179.8(3) yes
C13 C1 C2 C3 -179.2(3) yes
S1 C1 C2 C3 0.5(3) yes
C1 C2 C3 C12 -0.9(4) yes
C1 C2 C3 C4 179.6(3) yes
C12 C3 C4 C7 1.0(4) yes
C2 C3 C4 C7 -179.5(3) yes
C12 C3 C4 S2 -179.3(2) yes
C2 C3 C4 S2 0.2(5) yes
C5 S2 C4 C7 1.0(2) yes
C5 S2 C4 C3 -178.8(3) yes
C4 S2 C5 C6 -0.6(2) yes
C4 S2 C5 C25 179.3(3) yes
C25 C5 C6 C7 -179.8(3) yes
S2 C5 C6 C7 0.1(3) yes
C3 C4 C7 C8 -1.6(4) yes
S2 C4 C7 C8 178.7(2) yes
C3 C4 C7 C6 178.7(3) yes
S2 C4 C7 C6 -1.1(3) yes
C5 C6 C7 C4 0.6(4) yes
C5 C6 C7 C8 -179.2(3) yes
C4 C7 C8 C11 0.7(4) yes
C6 C7 C8 C11 -179.5(3) yes
C4 C7 C8 S3 -178.4(2) yes
C6 C7 C8 S3 1.4(5) yes
C9 S3 C8 C11 0.0(2) yes
C9 S3 C8 C7 179.2(3) yes
C8 S3 C9 C10 0.5(3) yes
C8 S3 C9 C33 -179.4(2) yes
C33 C9 C10 C11 179.1(3) yes
S3 C9 C10 C11 -0.8(3) yes
C7 C8 C11 C12 0.6(4) yes
S3 C8 C11 C12 179.8(2) yes
C7 C8 C11 C10 -179.7(3) yes
S3 C8 C11 C10 -0.4(3) yes
C9 C10 C11 C8 0.8(4) yes
C9 C10 C11 C12 -179.5(3) yes
C4 C3 C12 C11 0.4(4) yes
C2 C3 C12 C11 -179.2(3) yes
C4 C3 C12 S1 -179.4(2) yes
C2 C3 C12 S1 1.0(3) yes
C8 C11 C12 C3 -1.2(4) yes
C10 C11 C12 C3 179.2(3) yes
C8 C11 C12 S1 178.7(2) yes
C10 C11 C12 S1 -1.0(5) yes
C1 S1 C12 C3 -0.6(2) yes
C1 S1 C12 C11 179.5(3) yes
C2 C1 C13 C14 179.5(3) yes
S1 C1 C13 C14 -0.1(5) yes
C2 C1 C13 S4 -0.6(5) yes
S1 C1 C13 S4 179.75(15) yes
C24 S4 C13 C14 -0.8(2) yes
C24 S4 C13 C1 179.3(3) yes
C1 C13 C14 C15 -179.6(3) yes
S4 C13 C14 C15 0.5(3) yes
C13 C14 C15 C24 0.3(4) yes
C13 C14 C15 C16 -178.9(3) yes
C24 C15 C16 C19 1.1(4) yes
C14 C15 C16 C19 -179.7(3) yes
C24 C15 C16 S5 -179.0(2) yes
C14 C15 C16 S5 0.1(5) yes
C17 S5 C16 C19 -1.2(2) yes
C17 S5 C16 C15 179.0(3) yes
C16 S5 C17 C18 0.7(3) yes
C16 S5 C17 C41 -178.9(3) yes
C41 C17 C18 C19 179.6(3) yes
S5 C17 C18 C19 0.0(3) yes
C15 C16 C19 C20 0.3(4) yes
S5 C16 C19 C20 -179.6(2) yes
C15 C16 C19 C18 -178.7(3) yes
S5 C16 C19 C18 1.4(3) yes
C17 C18 C19 C16 -0.9(4) yes
C17 C18 C19 C20 -179.8(3) yes
C16 C19 C20 C23 -1.1(4) yes
C18 C19 C20 C23 177.7(3) yes
C16 C19 C20 S6 178.5(2) yes
C18 C19 C20 S6 -2.6(5) yes
C21 S6 C20 C23 -0.4(2) yes
C21 S6 C20 C19 179.9(3) yes
C20 S6 C21 C22 -0.6(3) yes
C20 S6 C21 C49 -179.7(3) yes
C49 C21 C22 C23 -179.6(3) yes
S6 C21 C22 C23 1.4(4) yes
C19 C20 C23 C24 0.4(4) yes
S6 C20 C23 C24 -179.3(2) yes
C19 C20 C23 C22 -179.0(3) yes
S6 C20 C23 C22 1.3(3) yes
C21 C22 C23 C20 -1.7(4) yes
C21 C22 C23 C24 178.9(3) yes
C14 C15 C24 C23 178.9(3) yes
C16 C15 C24 C23 -1.9(4) yes
C14 C15 C24 S4 -0.9(3) yes
C16 C15 C24 S4 178.4(2) yes
C20 C23 C24 C15 1.1(4) yes
C22 C23 C24 C15 -179.6(3) yes
C20 C23 C24 S4 -179.2(2) yes
C22 C23 C24 S4 0.1(5) yes
C13 S4 C24 C15 1.0(2) yes
C13 S4 C24 C23 -178.8(3) yes
C6 C5 C25 C26 3.1(5) yes
S2 C5 C25 C26 -176.8(2) yes
C5 C25 C26 C27 -177.9(3) yes
C25 C26 C27 C28 -176.9(3) yes
C26 C27 C28 C29 -174.8(3) yes
C27 C28 C29 C30 176.4(3) yes
C28 C29 C30 C31 -174.8(3) yes
C29 C30 C31 C32 178.8(4) yes
C10 C9 C33 C34 -4.7(5) yes
S3 C9 C33 C34 175.2(2) yes
C9 C33 C34 C35 -178.4(3) yes
C33 C34 C35 C36 176.5(3) yes
C34 C35 C36 C37 178.7(3) yes
C35 C36 C37 C38 179.8(3) yes
C36 C37 C38 C39 -177.6(4) yes
C37 C38 C39 C40 -179.1(5) yes
C18 C17 C41 C42 -9.4(5) yes
S5 C17 C41 C42 170.1(2) yes
C17 C41 C42 C43 -179.6(3) yes
C41 C42 C43 C44 176.8(3) yes
C42 C43 C44 C45 65.2(4) yes
C43 C44 C45 C46 65.2(5) yes
C44 C45 C46 C47 -179.5(5) yes
C45 C46 C47 C48 173.7(7) yes
C22 C21 C49 C50 8.6(5) yes
S6 C21 C49 C50 -172.4(2) yes
C21 C49 C50 C51 176.9(3) yes
C49 C50 C51 C52 179.4(3) yes
C50 C51 C52 C53 -179.4(3) yes
C51 C52 C53 C54 -179.8(3) yes
C52 C53 C54 C55 -177.2(3) yes
C53 C54 C55 C56 179.0(3) yes

loop_
_cod_related_entry_id
_cod_related_entry_database
_cod_related_entry_code
1 ChemSpider 30659377
